data_7051298
_journal_name_full 'New Journal of Chemistry'
_journal_paper_doi 10.1039/b001843k
_journal_year 2000
_chemical_formula_moiety 'C6 H8 N2'
_chemical_formula_sum 'C6 H8 N2'
_chemical_formula_weight 108.14
_chemical_name_common 2,5-Dimethylpyrazine
_space_group_IT_number 14
_symmetry_cell_setting monoclinic
_symmetry_space_group_name_Hall '-P 2yn'
_symmetry_space_group_name_H-M 'P 1 21/n 1'
_cell_angle_alpha 90.00
_cell_angle_beta 104.549(15)
_cell_angle_gamma 90.00
_cell_formula_units_Z 2
_cell_length_a 5.7021(10)
_cell_length_b 5.048(2)
_cell_length_c 10.6640(16)
_cell_measurement_temperature 183(2)
_cell_volume 297.12(14)
_diffrn_ambient_temperature 183(2)
_exptl_crystal_density_diffrn 1.209
_cod_original_sg_symbol_H-M 'P 21/n'
_cod_database_code 7051298

loop_
_symmetry_equiv_pos_as_xyz
'x, y, z'
'-x+1/2, y+1/2, -z+1/2'
'-x, -y, -z'
'x-1/2, -y-1/2, z-1/2'

loop_
_atom_site_label
_atom_site_type_symbol
_atom_site_fract_x
_atom_site_fract_y
_atom_site_fract_z
_atom_site_U_iso_or_equiv
_atom_site_adp_type
_atom_site_occupancy
_atom_site_calc_flag
_atom_site_refinement_flags
_atom_site_disorder_assembly
_atom_site_disorder_group
N1 N 0.79109(18) 0.1333(2) 0.43365(9) 0.0361(3) Uani 1 d . . .
C2 C 0.8885(2) 0.1776(2) 0.56009(10) 0.0309(3) Uani 1 d . . .
C3 C 1.0957(2) 0.0429(2) 0.62361(10) 0.0343(3) Uani 1 d . . .
H3 H 1.1618 0.0784 0.7140 0.041 Uiso 1 d R . .
C4 C 0.7677(2) 0.3740(3) 0.62832(12) 0.0406(4) Uani 1 d . . .
H4A H 0.8565 0.3846 0.7197 0.061 Uiso 1 d R . .
H4B H 0.6007 0.3176 0.6222 0.061 Uiso 1 d R . .
H4C H 0.7667 0.5484 0.5878 0.061 Uiso 1 d R . .

loop_
_atom_site_aniso_label
_atom_site_aniso_U_11
_atom_site_aniso_U_22
_atom_site_aniso_U_33
_atom_site_aniso_U_23
_atom_site_aniso_U_13
_atom_site_aniso_U_12
N1 0.0375(6) 0.0413(6) 0.0260(5) 0.0005(4) 0.0014(4) 0.0015(4)
C2 0.0346(6) 0.0317(6) 0.0255(6) 0.0011(5) 0.0060(4) -0.0064(5)
C3 0.0385(7) 0.0396(7) 0.0216(6) -0.0018(5) 0.0012(5) -0.0033(5)
C4 0.0458(8) 0.0412(7) 0.0347(7) -0.0022(5) 0.0097(5) 0.0018(6)

loop_
_geom_bond_atom_site_label_1
_geom_bond_atom_site_label_2
_geom_bond_distance
_geom_bond_site_symmetry_2
_geom_bond_publ_flag
N1 C3 1.3338(16) 3_756 ?
N1 C2 1.3417(15) . ?
C2 C3 1.3840(17) . ?
C2 C4 1.4963(16) . ?
C3 N1 1.3338(16) 3_756 ?
C3 H3 0.9600 . ?
C4 H4A 0.9800 . ?
C4 H4B 0.9800 . ?
C4 H4C 0.9800 . ?
